data_1575238
loop_
_publ_author_name
'Gao, Yunpeng'
'Jiang, Julong'
'Maeda, Satoshi'
'Kubota, Koji'
'Ito, Hajime'

_publ_section_title
;
 A cooperative electron-deficient phosphine/olefin ligand system for the
 site-selective mechanochemical Suzuki-Miyaura cross-coupling of
 2,4-dibromoaryl ethers.
;
_journal_issue 35
_journal_name_full 'Chemical science'
_journal_page_first 15964
_journal_page_last 15976
_journal_paper_doi 10.1039/d5sc01669j
_journal_volume 16
_journal_year 2025
_chemical_absolute_configuration syn
_chemical_formula_moiety 'C17 H13 Br O'
_chemical_formula_sum 'C17 H13 Br O'
_chemical_formula_weight 313.18
_chemical_name_systematic 2-(5-bromo-2-methoxyphenyl)naphthalene
_space_group_crystal_system orthorhombic
_space_group_IT_number 19
_space_group_name_Hall 'P 2ac 2ab'
_space_group_name_H-M_alt 'P 21 21 21'
_atom_sites_solution_hydrogens geom
_atom_sites_solution_primary dual
_audit_creation_date 2023-02-10
_audit_creation_method
;
Olex2 1.2
(compiled 2018.05.29 svn.r3508 for OlexSys, GUI svn.r5506)
;
_audit_update_record
;
2023-10-06 deposited with the CCDC.	2025-07-25 downloaded from the CCDC.
;
_cell_angle_alpha 90
_cell_angle_beta 90
_cell_angle_gamma 90
_cell_formula_units_Z 4
_cell_length_a 6.47480(10)
_cell_length_b 9.6162(2)
_cell_length_c 21.7688(3)
_cell_measurement_reflns_used 3415
_cell_measurement_temperature 123
_cell_measurement_theta_max 76.5130
_cell_measurement_theta_min 6.0200
_cell_volume 1355.39(4)
_computing_cell_refinement 'CrysAlisPro 1.171.41.110a (Rigaku OD, 2021)'
_computing_data_collection 'CrysAlisPro 1.171.41.110a (Rigaku OD, 2021)'
_computing_data_reduction 'CrysAlisPro 1.171.41.110a (Rigaku OD, 2021)'
_computing_molecular_graphics 'Olex2 (Dolomanov et al., 2009)'
_computing_publication_material 'Olex2 (Dolomanov et al., 2009)'
_computing_structure_refinement 'ShelXL (Sheldrick, 2015)'
_computing_structure_solution 'ShelXT (Sheldrick, 2015)'
_diffrn_ambient_temperature 123
_diffrn_detector 'Hybrid Pixel Array Detector'
_diffrn_detector_area_resol_mean 10.0000
_diffrn_measured_fraction_theta_full 0.945
_diffrn_measured_fraction_theta_max 0.921
_diffrn_measurement_details
;
List of Runs (angles in degrees, time in seconds):

  # Type    Start    End  Width  t~exp~   \w     \q     \k     \f   Frames
#--------------------------------------------------------------------------
  1  \w    -84.00 -41.00   0.50    0.50    --    5.00   0.00-180.00   86
  2  \w    -89.00  34.00   0.50    0.50    --  -45.39   9.00  60.00  246
  3  \w   -137.00-102.00   0.50    0.50    -- -109.60   9.00   0.00   70
  4  \w    -63.00 -21.00   0.50    0.50    -- -109.60  46.00  90.00   84
  5  \w   -116.00 -75.00   0.50    0.50    -- -109.60  46.00  90.00   82
  6  \w    -83.00 -33.00   0.50    0.50    -- -109.60   9.00   0.00  100
  7  \w    -95.00 -26.00   0.50    0.50    -- -109.60  18.00 150.00  138
  8  \w   -197.00-106.00   0.50    0.50    -- -109.60  18.00 150.00  182
;
_diffrn_measurement_device 'four-circle diffractometer'
_diffrn_measurement_device_type 'XtaLAB AFC11 (RCD3): quarter-chi single'
_diffrn_measurement_method '\w scans'
_diffrn_orient_matrix_type 'CrysAlisPro convention (1999,Acta A55,543-557)'
_diffrn_orient_matrix_UB_11 -0.0402363000
_diffrn_orient_matrix_UB_12 -0.0427090000
_diffrn_orient_matrix_UB_13 0.0672027000
_diffrn_orient_matrix_UB_21 -0.1456106000
_diffrn_orient_matrix_UB_22 0.1256634000
_diffrn_orient_matrix_UB_23 0.0079203000
_diffrn_orient_matrix_UB_31 -0.1837377000
_diffrn_orient_matrix_UB_32 -0.0897252000
_diffrn_orient_matrix_UB_33 -0.0207875000
_diffrn_radiation_monochromator mirror
_diffrn_radiation_probe x-ray
_diffrn_radiation_type CuK\a
_diffrn_radiation_wavelength 1.54184
_diffrn_reflns_av_R_equivalents 0.0159
_diffrn_reflns_av_unetI/netI 0.0171
_diffrn_reflns_Laue_measured_fraction_full 0.945
_diffrn_reflns_Laue_measured_fraction_max 0.921
_diffrn_reflns_limit_h_max 5
_diffrn_reflns_limit_h_min -7
_diffrn_reflns_limit_k_max 12
_diffrn_reflns_limit_k_min -11
_diffrn_reflns_limit_l_max 27
_diffrn_reflns_limit_l_min -26
_diffrn_reflns_number 4112
_diffrn_reflns_point_group_measured_fraction_full 0.886
_diffrn_reflns_point_group_measured_fraction_max 0.845
_diffrn_reflns_theta_full 67.684
_diffrn_reflns_theta_max 76.606
_diffrn_reflns_theta_min 5.028
_diffrn_source 'Rotating-anode X-ray tube (dual wavelength)'
_diffrn_source_type 'Rigaku (Cu) X-ray DW Source'
_exptl_absorpt_coefficient_mu 4.026
_exptl_absorpt_correction_T_max 1.00000
_exptl_absorpt_correction_T_min 0.44675
_exptl_absorpt_correction_type multi-scan
_exptl_absorpt_process_details
;
CrysAlisPro 1.171.41.110a (Rigaku Oxford Diffraction, 2021)
Empirical absorption correction using spherical harmonics,
implemented in SCALE3 ABSPACK scaling algorithm.
;
_exptl_crystal_colour 'clear colourless'
_exptl_crystal_colour_lustre clear
_exptl_crystal_colour_primary colourless
_exptl_crystal_density_diffrn 1.535
_exptl_crystal_description block
_exptl_crystal_F_000 632
_exptl_crystal_recrystallization_method 'Re-crystallisation from solvent: Hexane/DCM'
_exptl_crystal_size_max 0.4
_exptl_crystal_size_mid 0.4
_exptl_crystal_size_min 0.4
_refine_diff_density_max 0.387
_refine_diff_density_min -0.381
_refine_diff_density_rms 0.064
_refine_ls_abs_structure_details
;
 Classical Flack method preferred over Parsons because s.u. lower.
;
_refine_ls_abs_structure_Flack 0.00(3)
_refine_ls_extinction_method none
_refine_ls_goodness_of_fit_ref 1.156
_refine_ls_hydrogen_treatment constr
_refine_ls_matrix_type full
_refine_ls_number_parameters 173
_refine_ls_number_reflns 2413
_refine_ls_number_restraints 0
_refine_ls_restrained_S_all 1.156
_refine_ls_R_factor_all 0.0296
_refine_ls_R_factor_gt 0.0281
_refine_ls_shift/su_max 0.000
_refine_ls_shift/su_mean 0.000
_refine_ls_structure_factor_coef Fsqd
_refine_ls_weighting_details 'w=1/[\s^2^(Fo^2^)+(0.0274P)^2^+2.1407P] where P=(Fo^2^+2Fc^2^)/3'
_refine_ls_weighting_scheme calc
_refine_ls_wR_factor_gt 0.0782
_refine_ls_wR_factor_ref 0.0807
_reflns_Friedel_coverage 0.565
_reflns_Friedel_fraction_full 0.802
_reflns_Friedel_fraction_max 0.738
_reflns_number_gt 2399
_reflns_number_total 2413
_reflns_threshold_expression 'I > 2\s(I)'
_cod_data_source_file d5sc01669j2.cif
_cod_data_source_block gyp847_auto
_cod_depositor_comments 'Adding full bibliography for 1575237--1575240.cif.'
_cod_database_code 1575238
_shelx_shelxl_version_number 2016/6
_chemical_oxdiff_formula 'C H O Br'
_shelx_space_group_comment
;
The symmetry employed for this shelxl refinement is uniquely defined
by the following loop, which should always be used as a source of
symmetry information in preference to the above space-group names.
They are only intended as comments.
;
_shelx_estimated_absorpt_t_max 0.296
_shelx_estimated_absorpt_t_min 0.296
_diffrn_oxdiff_digest_frames
;
01fcd7773d9a6b9703700eca92fd2b2f10000321341
;
_reflns_odcompleteness_completeness 94.56
_reflns_odcompleteness_iscentric 1
_reflns_odcompleteness_theta 66.97
_olex2_refinement_description
;
1. Fixed Uiso
 At 1.2 times of:
  All C(H) groups
 At 1.5 times of:
  All C(H,H,H) groups
2.a Aromatic/amide H refined with riding coordinates:
 C003(H003), C004(H004), C00A(H00A), C00B(H00B), C00E(H00F), C00F(H00G),
 C00G(H00H), C00H(H00I), C00I(H00J), C00J(H00K)
2.b Idealised Me refined as rotating group:
 C00C(H00C,H00D,H00E)
;
_olex2_submission_special_instructions 'No special instructions were received'
_oxdiff_exptl_absorpt_empirical_details
;
Empirical correction (ABSPACK) includes:
- Absorption correction using spherical harmonics
- Frame scaling
;
_oxdiff_exptl_absorpt_empirical_full_max 1.473
_oxdiff_exptl_absorpt_empirical_full_min 0.662

loop_
_space_group_symop_operation_xyz
'x, y, z'
'-x+1/2, -y, z+1/2'
'-x, y+1/2, -z+1/2'
'x+1/2, -y+1/2, -z'

loop_
_atom_site_label
_atom_site_type_symbol
_atom_site_fract_x
_atom_site_fract_y
_atom_site_fract_z
_atom_site_U_iso_or_equiv
_atom_site_adp_type
_atom_site_occupancy
_atom_site_site_symmetry_order
_atom_site_calc_flag
_atom_site_refinement_flags_posn
_atom_site_refinement_flags_adp
_atom_site_refinement_flags_occupancy
_atom_site_disorder_assembly
_atom_site_disorder_group
Br01 Br 0.17979(7) 0.79495(5) 0.63412(2) 0.02779(16) Uani 1 1 d . . . . .
O002 O 0.9606(5) 0.5276(3) 0.72855(13) 0.0247(7) Uani 1 1 d . . . . .
C003 C 0.6360(6) 0.2909(5) 0.62004(15) 0.0187(8) Uani 1 1 d . . . . .
H003 H 0.499523 0.292108 0.636060 0.022 Uiso 1 1 calc R . . . .
C004 C 0.4983(6) 0.5905(4) 0.63976(19) 0.0202(8) Uani 1 1 d . . . . .
H004 H 0.424094 0.548545 0.607005 0.024 Uiso 1 1 calc R . . . .
C005 C 0.7056(7) 0.1715(4) 0.58770(17) 0.0201(8) Uani 1 1 d . . . . .
C006 C 0.7601(6) 0.4041(4) 0.62872(18) 0.0181(8) Uani 1 1 d . . . . .
C007 C 0.9088(7) 0.1723(4) 0.56214(17) 0.0189(8) Uani 1 1 d . . . . .
C008 C 0.6795(7) 0.5310(4) 0.66017(17) 0.0189(7) Uani 1 1 d . . . . .
C009 C 0.7857(7) 0.5937(4) 0.71019(18) 0.0201(8) Uani 1 1 d . . . . .
C00A C 0.9652(7) 0.4032(5) 0.60414(19) 0.0220(9) Uani 1 1 d . . . . .
H00A H 1.053763 0.480489 0.610822 0.026 Uiso 1 1 calc R . . . .
C00B C 1.0340(6) 0.2914(6) 0.57104(17) 0.0235(8) Uani 1 1 d . . . . .
H00B H 1.168564 0.293693 0.553681 0.028 Uiso 1 1 calc R . . . .
C00C C 1.0670(8) 0.5856(5) 0.7798(2) 0.0286(10) Uani 1 1 d . . . . .
H00C H 1.109725 0.680846 0.770149 0.043 Uiso 1 1 calc GR . . . .
H00D H 1.189221 0.529152 0.788993 0.043 Uiso 1 1 calc GR . . . .
H00E H 0.975206 0.586550 0.815630 0.043 Uiso 1 1 calc GR . . . .
C00D C 0.4228(6) 0.7123(5) 0.66690(18) 0.0231(8) Uani 1 1 d . . . . .
C00E C 0.9774(8) 0.0534(5) 0.52943(19) 0.0267(10) Uani 1 1 d . . . . .
H00F H 1.111047 0.052732 0.511397 0.032 Uiso 1 1 calc R . . . .
C00F C 0.7067(7) 0.7144(5) 0.73675(17) 0.0223(8) Uani 1 1 d . . . . .
H00G H 0.777534 0.756039 0.770251 0.027 Uiso 1 1 calc R . . . .
C00G C 0.6527(9) -0.0611(5) 0.5496(2) 0.0328(11) Uani 1 1 d . . . . .
H00H H 0.567790 -0.141092 0.545439 0.039 Uiso 1 1 calc R . . . .
C00H C 0.5256(7) 0.7747(5) 0.71494(19) 0.0252(9) Uani 1 1 d . . . . .
H00I H 0.473701 0.857720 0.732899 0.030 Uiso 1 1 calc R . . . .
C00I C 0.8512(9) -0.0608(5) 0.5238(2) 0.0323(11) Uani 1 1 d . . . . .
H00J H 0.898792 -0.140339 0.502100 0.039 Uiso 1 1 calc R . . . .
C00J C 0.5797(8) 0.0523(5) 0.5807(2) 0.0267(10) Uani 1 1 d . . . . .
H00K H 0.444552 0.050997 0.597683 0.032 Uiso 1 1 calc R . . . .

loop_
_atom_site_aniso_label
_atom_site_aniso_U_11
_atom_site_aniso_U_22
_atom_site_aniso_U_33
_atom_site_aniso_U_23
_atom_site_aniso_U_13
_atom_site_aniso_U_12
Br01 0.0219(2) 0.0276(2) 0.0338(2) 0.00186(19) 0.00096(19) 0.00350(19)
O002 0.0289(16) 0.0272(15) 0.0180(13) -0.0042(12) -0.0081(13) 0.0025(13)
C003 0.0188(19) 0.0248(18) 0.0125(16) 0.0015(15) 0.0022(12) -0.0026(17)
C004 0.022(2) 0.0222(19) 0.0161(18) -0.0006(16) 0.0008(16) -0.0019(15)
C005 0.024(2) 0.024(2) 0.0128(16) 0.0026(14) -0.0061(16) -0.0009(17)
C006 0.0195(19) 0.0232(19) 0.0117(16) 0.0010(15) -0.0007(14) 0.0016(14)
C007 0.021(2) 0.024(2) 0.0117(16) 0.0012(14) -0.0013(15) 0.0011(16)
C008 0.0195(19) 0.0248(18) 0.0123(15) -0.0001(14) 0.0020(17) -0.0050(19)
C009 0.023(2) 0.023(2) 0.0142(17) -0.0011(15) -0.0022(16) -0.0029(17)
C00A 0.023(2) 0.025(2) 0.0175(18) -0.0015(17) -0.0005(17) -0.0059(17)
C00B 0.0173(18) 0.037(2) 0.0157(17) 0.0007(19) 0.0042(14) -0.002(2)
C00C 0.031(3) 0.034(2) 0.021(2) -0.0058(18) -0.0121(19) -0.001(2)
C00D 0.021(2) 0.028(2) 0.0205(18) 0.0000(19) 0.0030(15) -0.002(2)
C00E 0.036(3) 0.032(2) 0.0123(17) 0.0002(17) -0.0015(17) 0.010(2)
C00F 0.025(2) 0.0231(19) 0.0185(17) -0.0053(16) 0.0028(15) -0.002(2)
C00G 0.051(3) 0.025(2) 0.023(2) -0.0008(17) -0.001(2) -0.004(2)
C00H 0.028(2) 0.024(2) 0.0241(19) -0.0040(17) 0.0066(17) -0.0006(19)
C00I 0.058(3) 0.0204(19) 0.0188(19) -0.0012(16) -0.002(2) 0.006(2)
C00J 0.034(3) 0.025(2) 0.021(2) -0.0002(17) -0.0019(19) -0.009(2)

loop_
_atom_type_symbol
_atom_type_description
_atom_type_scat_dispersion_real
_atom_type_scat_dispersion_imag
_atom_type_scat_source
C C 0.0181 0.0091 'International Tables Vol C Tables 4.2.6.8 and 6.1.1.4'
H H 0.0000 0.0000 'International Tables Vol C Tables 4.2.6.8 and 6.1.1.4'
Br Br -0.6763 1.2805 'International Tables Vol C Tables 4.2.6.8 and 6.1.1.4'
O O 0.0492 0.0322 'International Tables Vol C Tables 4.2.6.8 and 6.1.1.4'

loop_
_geom_angle_atom_site_label_1
_geom_angle_atom_site_label_2
_geom_angle_atom_site_label_3
_geom_angle
_geom_angle_site_symmetry_1
_geom_angle_site_symmetry_3
_geom_angle_publ_flag
C009 O002 C00C 116.8(3) . . ?
C005 C003 H003 119.1 . . ?
C006 C003 H003 119.1 . . ?
C006 C003 C005 121.8(4) . . ?
C008 C004 H004 119.7 . . ?
C008 C004 C00D 120.6(4) . . ?
C00D C004 H004 119.7 . . ?
C003 C005 C007 118.7(4) . . ?
C00J C005 C003 121.7(4) . . ?
C00J C005 C007 119.6(4) . . ?
C003 C006 C008 120.6(4) . . ?
C003 C006 C00A 119.3(4) . . ?
C00A C006 C008 120.0(4) . . ?
C00B C007 C005 118.6(4) . . ?
C00B C007 C00E 122.7(4) . . ?
C00E C007 C005 118.7(4) . . ?
C004 C008 C006 119.3(4) . . ?
C004 C008 C009 118.8(4) . . ?
C009 C008 C006 121.9(4) . . ?
O002 C009 C008 115.5(4) . . ?
O002 C009 C00F 125.0(4) . . ?
C00F C009 C008 119.6(4) . . ?
C006 C00A H00A 119.9 . . ?
C00B C00A C006 120.2(4) . . ?
C00B C00A H00A 119.9 . . ?
C007 C00B H00B 119.3 . . ?
C00A C00B C007 121.4(4) . . ?
C00A C00B H00B 119.3 . . ?
O002 C00C H00C 109.5 . . ?
O002 C00C H00D 109.5 . . ?
O002 C00C H00E 109.5 . . ?
H00C C00C H00D 109.5 . . ?
H00C C00C H00E 109.5 . . ?
H00D C00C H00E 109.5 . . ?
C004 C00D Br01 118.7(3) . . ?
C00H C00D Br01 120.2(4) . . ?
C00H C00D C004 121.1(4) . . ?
C007 C00E H00F 119.9 . . ?
C00I C00E C007 120.2(5) . . ?
C00I C00E H00F 119.9 . . ?
C009 C00F H00G 119.5 . . ?
C00H C00F C009 121.0(4) . . ?
C00H C00F H00G 119.5 . . ?
C00I C00G H00H 119.6 . . ?
C00J C00G H00H 119.6 . . ?
C00J C00G C00I 120.9(5) . . ?
C00D C00H C00F 119.0(4) . . ?
C00D C00H H00I 120.5 . . ?
C00F C00H H00I 120.5 . . ?
C00E C00I C00G 120.7(4) . . ?
C00E C00I H00J 119.7 . . ?
C00G C00I H00J 119.7 . . ?
C005 C00J H00K 120.0 . . ?
C00G C00J C005 120.0(5) . . ?
C00G C00J H00K 120.0 . . ?

loop_
_geom_bond_atom_site_label_1
_geom_bond_atom_site_label_2
_geom_bond_distance
_geom_bond_site_symmetry_2
_geom_bond_publ_flag
Br01 C00D 1.902(4) . ?
O002 C009 1.359(5) . ?
O002 C00C 1.425(5) . ?
C003 H003 0.9500 . ?
C003 C005 1.420(6) . ?
C003 C006 1.366(6) . ?
C004 H004 0.9500 . ?
C004 C008 1.379(6) . ?
C004 C00D 1.400(6) . ?
C005 C007 1.429(6) . ?
C005 C00J 1.414(6) . ?
C006 C008 1.494(6) . ?
C006 C00A 1.432(6) . ?
C007 C00B 1.416(6) . ?
C007 C00E 1.418(6) . ?
C008 C009 1.422(5) . ?
C009 C00F 1.394(6) . ?
C00A H00A 0.9500 . ?
C00A C00B 1.369(7) . ?
C00B H00B 0.9500 . ?
C00C H00C 0.9800 . ?
C00C H00D 0.9800 . ?
C00C H00E 0.9800 . ?
C00D C00H 1.377(6) . ?
C00E H00F 0.9500 . ?
C00E C00I 1.375(7) . ?
C00F H00G 0.9500 . ?
C00F C00H 1.392(6) . ?
C00G H00H 0.9500 . ?
C00G C00I 1.403(8) . ?
C00G C00J 1.368(7) . ?
C00H H00I 0.9500 . ?
C00I H00J 0.9500 . ?
C00J H00K 0.9500 . ?
